data_7062396
loop_
_publ_author_name
'Holakovsk\'y, Roman'
'Just, David'
'Eigner, V\'aclav'
'Jakubec, Martin'
'Cu\<r\'inov\'a, Petra'

_publ_section_title
;
 Binaphthalene-based cyclic homochiral ureas and their structure-related
 properties
;
_journal_issue 18
_journal_name_full 'New Journal of Chemistry'
_journal_page_first 8515
_journal_page_last 8523
_journal_paper_doi 10.1039/D2NJ06147C
_journal_volume 47
_journal_year 2023
_chemical_absolute_configuration ad
_chemical_formula_moiety 'C42 H28 N4 O2'
_chemical_formula_sum 'C42 H28 N4 O2'
_chemical_formula_weight 620.71
_space_group_IT_number 4
_space_group_name_Hall 'P 2yb'
_space_group_name_H-M_alt 'P 1 21 1'
_symmetry_cell_setting monoclinic
_symmetry_space_group_name_Hall 'P 2yb'
_symmetry_space_group_name_H-M 'P 1 21 1'
_atom_sites_solution_hydrogens difmap
_atom_sites_solution_primary direct
_audit_update_record
;
2022-12-16 deposited with the CCDC.	2023-03-30 downloaded from the CCDC.
;
_cell_angle_alpha 90
_cell_angle_beta 105.9826(19)
_cell_angle_gamma 90
_cell_formula_units_Z 2
_cell_length_a 9.8861(6)
_cell_length_b 15.6415(10)
_cell_length_c 10.3461(7)
_cell_measurement_reflns_used 123
_cell_measurement_temperature 180
_cell_measurement_theta_max 55.70
_cell_measurement_theta_min 11.54
_cell_volume 1538.01(17)
_computing_cell_refinement 'Apex3 (Bruker AXS, 2015)'
_computing_data_collection 'Apex3 (Bruker AXS, 2015)'
_computing_data_reduction 'Apex3 (Bruker AXS, 2015)'
_computing_molecular_graphics 'CAMERON (Watkin et al., 1996)'
_computing_publication_material 'CRYSTALS (Betteridge et al., 2003)'
_computing_structure_refinement 'CRYSTALS (Betteridge et al., 2003)'
_computing_structure_solution 'SIR92 (Altomare et al., 1994)'
_diffrn_ambient_pressure 101
_diffrn_ambient_temperature 180
_diffrn_measured_fraction_theta_full 1.000
_diffrn_measured_fraction_theta_max 1.000
_diffrn_measurement_device Area
_diffrn_measurement_device_type 'Bruker Kappa Apex3'
_diffrn_measurement_method '\f & \w scans'
_diffrn_radiation_monochromator graphite
_diffrn_radiation_type 'Cu K\a'
_diffrn_radiation_wavelength 1.54178
_diffrn_reflns_av_R_equivalents 0.041
_diffrn_reflns_limit_h_max 11
_diffrn_reflns_limit_h_min -11
_diffrn_reflns_limit_k_max 18
_diffrn_reflns_limit_k_min -18
_diffrn_reflns_limit_l_max 12
_diffrn_reflns_limit_l_min -12
_diffrn_reflns_number 22298
_diffrn_reflns_theta_full 68.294
_diffrn_reflns_theta_max 68.294
_diffrn_reflns_theta_min 4.445
_diffrn_standards_number 0
_exptl_absorpt_coefficient_mu 0.662
_exptl_absorpt_correction_T_max 0.83
_exptl_absorpt_correction_T_min 0.58
_exptl_absorpt_correction_type multi-scan
_exptl_absorpt_process_details 'SADABS (Siemens, 1996)'
_exptl_crystal_colour colourless
_exptl_crystal_density_diffrn 1.340
_exptl_crystal_density_meas ?
_exptl_crystal_density_method 'not measured'
_exptl_crystal_description block
_exptl_crystal_F_000 647.997
_exptl_crystal_size_max 0.452
_exptl_crystal_size_mid 0.416
_exptl_crystal_size_min 0.284
_refine_diff_density_max 0.16
_refine_diff_density_min -0.14
_refine_ls_abs_structure_details
; 
 Parsons, Flack & Wagner (2013), 
 2131 Friedel Pairs 
;
_refine_ls_abs_structure_Flack 0.00(7)
_refine_ls_extinction_coef 250(10)
_refine_ls_extinction_method 'Larson (1970), Equation 22'
_refine_ls_goodness_of_fit_ref 1.0004
_refine_ls_hydrogen_treatment mixed
_refine_ls_matrix_type full
_refine_ls_number_parameters 451
_refine_ls_number_reflns 5621
_refine_ls_number_restraints 17
_refine_ls_R_factor_all 0.0311
_refine_ls_R_factor_gt 0.0307
_refine_ls_shift/su_max 0.0003686
_refine_ls_shift/su_mean 0.0000442
_refine_ls_structure_factor_coef Fsqd
_refine_ls_weighting_details
;
 Method= Modified Sheldrick 
 w=1/[\s^2^(F^2^) + ( 0.06P)^2^ + 0.21P] 
 ,where P=(max(Fo^2^,0) + 2Fc^2^)/3 
;
_refine_ls_weighting_scheme calc
_refine_ls_wR_factor_all 0.0854
_refine_ls_wR_factor_gt 0.0849
_refine_ls_wR_factor_ref 0.0854
_reflns_limit_h_max 11
_reflns_limit_h_min -11
_reflns_limit_k_max 18
_reflns_limit_k_min -18
_reflns_limit_l_max 12
_reflns_limit_l_min 0
_reflns_number_gt 5544
_reflns_number_total 5623
_reflns_threshold_expression I>2.0\s(I)
_oxford_diffrn_Wilson_B_factor 2.22
_oxford_diffrn_Wilson_scale 13.60
_oxford_refine_ls_r_factor_ref 0.0311
_oxford_refine_ls_scale 0.2867(3)
_oxford_reflns_number_all 5621
_cod_data_source_file d2nj06147c2.cif
_cod_data_source_block CyklDimer2
_cod_depositor_comments
;
The following automatic conversions were performed:

data item '_exptl_crystal_density_meas' value 'not measured' was
changed to '?' -- the value is perceived as not measured.

Automatic conversion script
Id: cif_fix_values 7556 2019-12-06 15:28:31Z antanas 

 Adding full bibliography for 7062395--7062396.cif.
;
_cod_original_sg_symbol_H-M 'P 1 21 1 '
_cod_database_code 7062396
_oxford_refine_reflns_threshold_expression I>-3.0\s(I)
_oxford_refine_ls_r_factor_all 0.0311
_oxford_refine_ls_wr_factor_all 0.0854
_oxford_hooft_y 0.02(7)
_oxford_bijvoet_difference 0.00(7)
_oxford_refined_flack_x -0.03(18)

loop_
_symmetry_equiv_pos_as_xyz
x,y,z
-x,y+1/2,-z

loop_
_atom_site_label
_atom_site_type_symbol
_atom_site_fract_x
_atom_site_fract_y
_atom_site_fract_z
_atom_site_U_iso_or_equiv
_atom_site_occupancy
_atom_site_adp_type
_atom_site_refinement_flags_posn
_atom_site_refinement_flags_adp
_atom_site_refinement_flags_occupancy
_atom_site_disorder_assembly
_atom_site_disorder_group
_atom_site_attached_hydrogens
C1 C 0.23155(14) 0.39519(10) 0.67629(14) 0.0248 1.0000 Uani . . . . . .
C2 C 0.21285(15) 0.45422(10) 0.57263(14) 0.0289 1.0000 Uani D . . . . .
C3 C 0.2721(2) 0.43964(12) 0.46408(17) 0.0408 1.0000 Uani . . . . . .
C4 C 0.35051(19) 0.36820(13) 0.46336(17) 0.0442 1.0000 Uani . . . . . .
C5 C 0.46586(18) 0.23590(11) 0.57171(18) 0.0403 1.0000 Uani . . . . . .
C6 C 0.49619(17) 0.18086(11) 0.67752(19) 0.0414 1.0000 Uani . . . . . .
C7 C 0.43552(17) 0.19362(11) 0.78477(18) 0.0380 1.0000 Uani . . . . . .
C8 C 0.34648(16) 0.26117(10) 0.78337(16) 0.0319 1.0000 Uani . . . . . .
C9 C 0.31597(14) 0.32115(10) 0.67692(15) 0.0270 1.0000 Uani . . . . . .
C10 C 0.37659(16) 0.30751(11) 0.56806(16) 0.0335 1.0000 Uani . . . . . .
C11 C 0.16734(14) 0.41077(9) 0.78961(14) 0.0233 1.0000 Uani . . . . . .
C12 C 0.25081(14) 0.43849(9) 0.91270(14) 0.0236 1.0000 Uani D . . . . .
C13 C 0.19291(15) 0.45488(10) 1.02121(14) 0.0273 1.0000 Uani . . . . . .
C14 C 0.05251(16) 0.44492(10) 1.00513(15) 0.0293 1.0000 Uani . . . . . .
C15 C -0.18600(16) 0.41422(11) 0.85891(18) 0.0357 1.0000 Uani . . . . . .
C16 C -0.27279(16) 0.39306(12) 0.73632(19) 0.0408 1.0000 Uani . . . . . .
C17 C -0.21627(17) 0.37406(11) 0.62919(17) 0.0386 1.0000 Uani . . . . . .
C18 C -0.07423(15) 0.37727(10) 0.64566(15) 0.0304 1.0000 Uani . . . . . .
C19 C 0.01951(14) 0.40079(9) 0.77101(14) 0.0245 1.0000 Uani . . . . . .
C20 C -0.03847(15) 0.41899(9) 0.88045(15) 0.0265 1.0000 Uani . . . . . .
C21 C 0.09605(14) 0.69089(9) 0.78977(14) 0.0245 1.0000 Uani . . . . . .
C22 C 0.00841(14) 0.66417(10) 0.66814(14) 0.0267 1.0000 Uani D . . . . .
C23 C -0.12668(15) 0.63074(11) 0.65880(16) 0.0324 1.0000 Uani . . . . . .
C24 C -0.17269(14) 0.62280(10) 0.77179(16) 0.0331 1.0000 Uani . . . . . .
C25 C -0.12671(15) 0.63604(10) 1.01962(17) 0.0338 1.0000 Uani . . . . . .
C26 C -0.03812(17) 0.65812(10) 1.14174(16) 0.0350 1.0000 Uani . . . . . .
C27 C 0.09586(17) 0.69210(11) 1.15110(16) 0.0330 1.0000 Uani . . . . . .
C28 C 0.13927(14) 0.70403(9) 1.03770(15) 0.0282 1.0000 Uani . . . . . .
C29 C 0.05072(14) 0.68203(9) 0.90922(14) 0.0244 1.0000 Uani . . . . . .
C30 C -0.08490(14) 0.64679(9) 0.89939(16) 0.0280 1.0000 Uani . . . . . .
C31 C 0.23573(14) 0.73016(9) 0.79813(13) 0.0242 1.0000 Uani . . . . . .
C32 C 0.35866(14) 0.68299(10) 0.83821(14) 0.0265 1.0000 Uani D . . . . .
C33 C 0.49054(15) 0.72180(10) 0.84788(15) 0.0294 1.0000 Uani . . . . . .
C34 C 0.49664(15) 0.80649(11) 0.81801(14) 0.0303 1.0000 Uani . . . . . .
C35 C 0.37876(18) 0.94585(11) 0.74612(16) 0.0359 1.0000 Uani . . . . . .
C36 C 0.25884(19) 0.99366(10) 0.70979(17) 0.0389 1.0000 Uani . . . . . .
C37 C 0.12786(18) 0.95571(11) 0.70205(15) 0.0356 1.0000 Uani . . . . . .
C38 C 0.11920(16) 0.87070(10) 0.72969(14) 0.0296 1.0000 Uani . . . . . .
C39 C 0.24159(15) 0.81892(10) 0.76695(13) 0.0257 1.0000 Uani . . . . . .
C40 C 0.37478(15) 0.85752(10) 0.77704(13) 0.0280 1.0000 Uani . . . . . .
N41 N 0.13169(14) 0.52759(9) 0.57620(13) 0.0304 1.0000 Uani D . . . . .
C42 C 0.14341(16) 0.60560(11) 0.52025(14) 0.0320 1.0000 Uani D . . . . .
N43 N 0.05632(14) 0.66775(9) 0.54896(13) 0.0324 1.0000 Uani D . . . . .
O44 O 0.21891(15) 0.62019(9) 0.44782(14) 0.0517 1.0000 Uani . . . . . .
N45 N 0.39615(12) 0.45644(8) 0.93065(12) 0.0272 1.0000 Uani D . . . . .
C46 C 0.44563(14) 0.53410(10) 0.90088(15) 0.0269 1.0000 Uani D . . . . .
O47 O 0.56788(11) 0.54389(8) 0.90256(15) 0.0480 1.0000 Uani . . . . . .
N48 N 0.34625(12) 0.59722(8) 0.87399(14) 0.0303 1.0000 Uani D . . . . .
H331 H 0.5723 0.6914 0.8760 0.0293 1.0000 Uiso R . . . . .
H341 H 0.5844 0.8300 0.8237 0.0297 1.0000 Uiso R . . . . .
H381 H 0.0315 0.8436 0.7255 0.0277 1.0000 Uiso R . . . . .
H371 H 0.0452 0.9914 0.6755 0.0369 1.0000 Uiso R . . . . .
H361 H 0.2615 1.0514 0.6865 0.0424 1.0000 Uiso R . . . . .
H351 H 0.4681 0.9720 0.7517 0.0380 1.0000 Uiso R . . . . .
H281 H 0.2295 0.7297 1.0450 0.0277 1.0000 Uiso R . . . . .
H271 H 0.1565 0.7098 1.2374 0.0336 1.0000 Uiso R . . . . .
H261 H -0.0665 0.6495 1.2200 0.0374 1.0000 Uiso R . . . . .
H251 H -0.2158 0.6092 1.0139 0.0346 1.0000 Uiso R . . . . .
H241 H -0.2624 0.5983 0.7648 0.0329 1.0000 Uiso R . . . . .
H231 H -0.1845 0.6098 0.5735 0.0330 1.0000 Uiso R . . . . .
H31 H 0.2549 0.4809 0.3920 0.0411 1.0000 Uiso R . . . . .
H41 H 0.3878 0.3553 0.3907 0.0441 1.0000 Uiso R . . . . .
H81 H 0.3062 0.2701 0.8535 0.0324 1.0000 Uiso R . . . . .
H71 H 0.4561 0.1545 0.8586 0.0380 1.0000 Uiso R . . . . .
H61 H 0.5590 0.1333 0.6835 0.0452 1.0000 Uiso R . . . . .
H51 H 0.5035 0.2287 0.4983 0.0403 1.0000 Uiso R . . . . .
H141 H 0.0147 0.4602 1.0753 0.0282 1.0000 Uiso R . . . . .
H131 H 0.2536 0.4767 1.1052 0.0271 1.0000 Uiso R . . . . .
H151 H -0.2238 0.4280 0.9317 0.0354 1.0000 Uiso R . . . . .
H161 H -0.3725 0.3895 0.7226 0.0435 1.0000 Uiso R . . . . .
H171 H -0.2754 0.3548 0.5449 0.0402 1.0000 Uiso R . . . . .
H181 H -0.0366 0.3597 0.5744 0.0336 1.0000 Uiso R . . . . .
H411 H 0.0717(19) 0.5236(10) 0.6230(18) 0.0400(18) 1.0000 Uiso D . . . . .
H481 H 0.2596(16) 0.5813(9) 0.8698(19) 0.0352(18) 1.0000 Uiso D . . . . .
H451 H 0.4542(15) 0.4147(10) 0.9435(18) 0.0352(18) 1.0000 Uiso D . . . . .
H431 H 0.0736(18) 0.7187(10) 0.5221(17) 0.0411(19) 1.0000 Uiso D . . . . .

loop_
_atom_site_aniso_label
_atom_site_aniso_U_11
_atom_site_aniso_U_22
_atom_site_aniso_U_33
_atom_site_aniso_U_23
_atom_site_aniso_U_13
_atom_site_aniso_U_12
C1 0.0204(6) 0.0280(7) 0.0298(6) -0.0031(5) 0.0133(5) -0.0037(5)
C2 0.0276(7) 0.0317(7) 0.0319(7) -0.0003(6) 0.0157(6) -0.0015(6)
C3 0.0521(10) 0.0433(9) 0.0359(8) 0.0045(7) 0.0268(7) 0.0033(8)
C4 0.0520(10) 0.0489(10) 0.0442(9) -0.0041(8) 0.0344(8) 0.0027(8)
C5 0.0344(8) 0.0405(9) 0.0550(9) -0.0133(8) 0.0274(7) -0.0030(7)
C6 0.0322(8) 0.0312(8) 0.0651(10) -0.0096(8) 0.0205(7) 0.0019(6)
C7 0.0376(8) 0.0281(7) 0.0502(9) -0.0011(7) 0.0154(7) 0.0024(6)
C8 0.0310(7) 0.0276(7) 0.0415(8) -0.0041(6) 0.0176(6) -0.0023(6)
C9 0.0211(6) 0.0268(7) 0.0373(7) -0.0056(6) 0.0148(6) -0.0053(5)
C10 0.0298(7) 0.0345(8) 0.0428(8) -0.0104(7) 0.0209(6) -0.0044(6)
C11 0.0240(6) 0.0187(6) 0.0318(7) 0.0022(5) 0.0157(5) 0.0002(5)
C12 0.0227(6) 0.0202(6) 0.0312(7) 0.0024(5) 0.0127(5) 0.0021(5)
C13 0.0291(7) 0.0265(7) 0.0287(6) 0.0000(6) 0.0121(6) 0.0020(5)
C14 0.0322(7) 0.0279(7) 0.0350(7) 0.0006(6) 0.0212(6) 0.0037(6)
C15 0.0274(7) 0.0316(8) 0.0558(9) 0.0025(7) 0.0242(7) 0.0019(6)
C16 0.0206(7) 0.0395(9) 0.0643(10) 0.0027(8) 0.0150(7) -0.0024(6)
C17 0.0280(8) 0.0377(9) 0.0476(9) 0.0014(7) 0.0060(6) -0.0066(6)
C18 0.0282(7) 0.0287(7) 0.0370(7) -0.0007(6) 0.0133(6) -0.0057(5)
C19 0.0244(7) 0.0187(6) 0.0341(7) 0.0032(5) 0.0142(6) -0.0003(5)
C20 0.0258(7) 0.0217(6) 0.0380(7) 0.0026(5) 0.0187(6) 0.0008(5)
C21 0.0192(6) 0.0201(6) 0.0364(7) 0.0027(5) 0.0114(5) 0.0014(5)
C22 0.0227(7) 0.0236(6) 0.0344(7) 0.0042(6) 0.0087(5) 0.0025(5)
C23 0.0235(7) 0.0312(7) 0.0400(7) -0.0005(6) 0.0047(6) -0.0014(6)
C24 0.0167(6) 0.0313(7) 0.0522(9) -0.0007(7) 0.0112(6) -0.0027(5)
C25 0.0226(7) 0.0303(7) 0.0554(9) 0.0029(7) 0.0223(6) 0.0013(6)
C26 0.0366(8) 0.0326(8) 0.0446(8) 0.0015(6) 0.0259(7) 0.0018(6)
C27 0.0340(7) 0.0312(7) 0.0383(8) -0.0027(6) 0.0175(6) -0.0015(6)
C28 0.0220(6) 0.0256(7) 0.0400(7) -0.0020(6) 0.0134(6) -0.0031(5)
C29 0.0197(6) 0.0197(6) 0.0376(7) 0.0017(5) 0.0140(5) 0.0022(5)
C30 0.0194(6) 0.0228(7) 0.0455(8) 0.0005(6) 0.0151(6) 0.0014(5)
C31 0.0236(7) 0.0247(7) 0.0281(6) 0.0001(5) 0.0135(5) -0.0025(5)
C32 0.0237(7) 0.0258(7) 0.0342(7) -0.0005(6) 0.0151(5) -0.0030(5)
C33 0.0212(7) 0.0316(7) 0.0396(8) 0.0011(6) 0.0156(6) -0.0014(6)
C34 0.0270(7) 0.0349(8) 0.0342(7) -0.0025(6) 0.0169(6) -0.0107(6)
C35 0.0428(9) 0.0306(8) 0.0363(8) 0.0003(6) 0.0144(7) -0.0148(7)
C36 0.0503(10) 0.0241(7) 0.0413(8) 0.0049(6) 0.0110(7) -0.0068(7)
C37 0.0416(9) 0.0301(8) 0.0345(7) 0.0032(6) 0.0092(7) 0.0025(6)
C38 0.0309(7) 0.0278(7) 0.0322(7) 0.0002(6) 0.0121(6) -0.0026(6)
C39 0.0294(7) 0.0266(7) 0.0248(6) -0.0006(5) 0.0137(5) -0.0030(5)
C40 0.0324(7) 0.0279(7) 0.0270(6) -0.0008(6) 0.0138(5) -0.0075(6)
N41 0.0321(6) 0.0303(6) 0.0358(6) 0.0049(5) 0.0210(5) 0.0003(5)
C42 0.0341(7) 0.0338(8) 0.0302(7) 0.0045(6) 0.0125(6) -0.0029(6)
N43 0.0376(7) 0.0272(6) 0.0342(6) 0.0066(5) 0.0130(5) -0.0000(5)
O44 0.0701(9) 0.0446(7) 0.0565(7) 0.0161(6) 0.0442(7) 0.0052(6)
N45 0.0215(6) 0.0231(6) 0.0387(6) 0.0010(5) 0.0112(5) 0.0018(5)
C46 0.0189(6) 0.0280(7) 0.0370(7) -0.0030(6) 0.0130(5) -0.0015(5)
O47 0.0233(5) 0.0342(6) 0.0927(10) 0.0038(6) 0.0263(6) 0.0012(5)
N48 0.0165(5) 0.0252(6) 0.0523(7) 0.0046(5) 0.0149(5) -0.0016(5)

loop_
_atom_type_symbol
_atom_type_scat_dispersion_real
_atom_type_scat_dispersion_imag
_atom_type_scat_Cromer_Mann_a1
_atom_type_scat_Cromer_Mann_b1
_atom_type_scat_Cromer_Mann_a2
_atom_type_scat_Cromer_Mann_b2
_atom_type_scat_Cromer_Mann_a3
_atom_type_scat_Cromer_Mann_b3
_atom_type_scat_Cromer_Mann_a4
_atom_type_scat_Cromer_Mann_b4
_atom_type_scat_Cromer_Mann_c
_atom_type_scat_source
C 0.0181 0.0091 2.3100 20.8439 1.0200 10.2075 1.5886 0.5687 0.8650 51.6512 0.2156 'International Tables Vol C 4.2.6.8 and 6.1.1.4'
H 0.0000 0.0000 0.4930 10.5109 0.3229 26.1257 0.1402 3.1424 0.0408 57.7998 0.0030 'International Tables Vol C 4.2.6.8 and 6.1.1.4'
N 0.0311 0.0180 12.2126 0.0057 3.1322 9.8933 2.0125 28.9975 1.1663 0.5826 -11.5290 'International Tables Vol C 4.2.6.8 and 6.1.1.4'
O 0.0492 0.0322 3.0485 13.2771 2.2868 5.7011 1.5463 0.3239 0.8670 32.9089 0.2508 'International Tables Vol C 4.2.6.8 and 6.1.1.4'

loop_
_geom_angle_atom_site_label_1
_geom_angle_site_symmetry_1
_geom_angle_atom_site_label_2
_geom_angle_site_symmetry_2
_geom_angle_atom_site_label_3
_geom_angle_site_symmetry_3
_geom_angle
_geom_angle_publ_flag
C2 . C1 . C9 . 119.78(12) yes
C2 . C1 . C11 . 120.07(12) yes
C9 . C1 . C11 . 120.12(12) yes
C1 . C2 . C3 . 120.51(14) yes
C1 . C2 . N41 . 118.55(12) yes
C3 . C2 . N41 . 120.93(13) yes
C2 . C3 . C4 . 119.70(15) yes
C2 . C3 . H31 . 118.7 no
C4 . C3 . H31 . 121.6 no
C3 . C4 . C10 . 122.18(13) yes
C3 . C4 . H41 . 121.8 no
C10 . C4 . H41 . 116.0 no
C6 . C5 . C10 . 121.23(14) yes
C6 . C5 . H51 . 121.7 no
C10 . C5 . H51 . 117.1 no
C5 . C6 . C7 . 119.70(15) yes
C5 . C6 . H61 . 122.5 no
C7 . C6 . H61 . 117.8 no
C6 . C7 . C8 . 120.66(15) yes
C6 . C7 . H71 . 119.6 no
C8 . C7 . H71 . 119.7 no
C7 . C8 . C9 . 121.15(14) yes
C7 . C8 . H81 . 121.3 no
C9 . C8 . H81 . 117.5 no
C1 . C9 . C8 . 122.76(12) yes
C1 . C9 . C10 . 119.28(13) yes
C8 . C9 . C10 . 117.93(13) yes
C9 . C10 . C5 . 119.27(15) yes
C9 . C10 . C4 . 118.50(14) yes
C5 . C10 . C4 . 122.17(14) yes
C1 . C11 . C12 . 119.83(11) yes
C1 . C11 . C19 . 120.97(12) yes
C12 . C11 . C19 . 119.15(11) yes
C11 . C12 . C13 . 121.17(12) yes
C11 . C12 . N45 . 120.42(11) yes
C13 . C12 . N45 . 118.29(12) yes
C12 . C13 . C14 . 120.23(13) yes
C12 . C13 . H131 . 119.2 no
C14 . C13 . H131 . 120.5 no
C13 . C14 . C20 . 121.04(12) yes
C13 . C14 . H141 . 119.2 no
C20 . C14 . H141 . 119.5 no
C16 . C15 . C20 . 121.13(14) yes
C16 . C15 . H151 . 120.5 no
C20 . C15 . H151 . 118.3 no
C15 . C16 . C17 . 120.07(14) yes
C15 . C16 . H161 . 120.7 no
C17 . C16 . H161 . 119.2 no
C16 . C17 . C18 . 120.80(15) yes
C16 . C17 . H171 . 120.7 no
C18 . C17 . H171 . 118.3 no
C17 . C18 . C19 . 120.85(14) yes
C17 . C18 . H181 . 119.9 no
C19 . C18 . H181 . 119.1 no
C11 . C19 . C18 . 122.52(12) yes
C11 . C19 . C20 . 119.28(12) yes
C18 . C19 . C20 . 118.13(12) yes
C19 . C20 . C15 . 118.99(13) yes
C19 . C20 . C14 . 119.09(12) yes
C15 . C20 . C14 . 121.86(13) yes
C22 . C21 . C29 . 119.33(12) yes
C22 . C21 . C31 . 121.04(12) yes
C29 . C21 . C31 . 119.62(12) yes
C21 . C22 . C23 . 121.22(13) yes
C21 . C22 . N43 . 119.80(12) yes
C23 . C22 . N43 . 118.95(12) yes
C22 . C23 . C24 . 120.29(13) yes
C22 . C23 . H231 . 119.9 no
C24 . C23 . H231 . 119.7 no
C23 . C24 . C30 . 120.56(13) yes
C23 . C24 . H241 . 119.6 no
C30 . C24 . H241 . 119.8 no
C26 . C25 . C30 . 120.70(13) yes
C26 . C25 . H251 . 120.6 no
C30 . C25 . H251 . 118.6 no
C25 . C26 . C27 . 120.68(13) yes
C25 . C26 . H261 . 119.6 no
C27 . C26 . H261 . 119.7 no
C26 . C27 . C28 . 120.30(14) yes
C26 . C27 . H271 . 120.3 no
C28 . C27 . H271 . 119.4 no
C27 . C28 . C29 . 120.81(12) yes
C27 . C28 . H281 . 119.5 no
C29 . C28 . H281 . 119.6 no
C21 . C29 . C28 . 121.75(12) yes
C21 . C29 . C30 . 119.13(12) yes
C28 . C29 . C30 . 119.07(12) yes
C29 . C30 . C25 . 118.43(13) yes
C29 . C30 . C24 . 119.43(13) yes
C25 . C30 . C24 . 122.13(13) yes
C21 . C31 . C32 . 121.34(12) yes
C21 . C31 . C39 . 118.75(12) yes
C32 . C31 . C39 . 119.89(12) yes
C31 . C32 . C33 . 120.52(13) yes
C31 . C32 . N48 . 117.03(12) yes
C33 . C32 . N48 . 122.39(13) yes
C32 . C33 . C34 . 119.80(14) yes
C32 . C33 . H331 . 121.1 no
C34 . C33 . H331 . 119.1 no
C33 . C34 . C40 . 122.02(13) yes
C33 . C34 . H341 . 118.0 no
C40 . C34 . H341 . 120.0 no
C36 . C35 . C40 . 121.28(15) yes
C36 . C35 . H351 . 119.9 no
C40 . C35 . H351 . 118.9 no
C35 . C36 . C37 . 120.06(14) yes
C35 . C36 . H361 . 121.0 no
C37 . C36 . H361 . 118.9 no
C36 . C37 . C38 . 120.54(15) yes
C36 . C37 . H371 . 117.8 no
C38 . C37 . H371 . 121.7 no
C37 . C38 . C39 . 120.95(14) yes
C37 . C38 . H381 . 122.0 no
C39 . C38 . H381 . 117.0 no
C31 . C39 . C38 . 122.09(13) yes
C31 . C39 . C40 . 119.24(13) yes
C38 . C39 . C40 . 118.65(13) yes
C39 . C40 . C35 . 118.52(14) yes
C39 . C40 . C34 . 118.53(13) yes
C35 . C40 . C34 . 122.95(14) yes
C2 . N41 . C42 . 126.93(12) yes
C2 . N41 . H411 . 116.1(10) no
C42 . N41 . H411 . 116.9(10) no
N41 . C42 . N43 . 113.91(12) yes
N41 . C42 . O44 . 124.44(15) yes
N43 . C42 . O44 . 121.60(14) yes
C22 . N43 . C42 . 121.85(12) yes
C22 . N43 . H431 . 116.5(10) no
C42 . N43 . H431 . 112.6(10) no
C12 . N45 . C46 . 123.55(12) yes
C12 . N45 . H451 . 118.6(9) no
C46 . N45 . H451 . 116.4(9) no
N45 . C46 . O47 . 121.49(14) yes
N45 . C46 . N48 . 113.80(11) yes
O47 . C46 . N48 . 124.69(14) yes
C32 . N48 . C46 . 129.28(12) yes
C32 . N48 . H481 . 114.3(10) no
C46 . N48 . H481 . 116.1(10) no

loop_
_geom_bond_atom_site_label_1
_geom_bond_site_symmetry_1
_geom_bond_atom_site_label_2
_geom_bond_site_symmetry_2
_geom_bond_distance
_geom_bond_publ_flag
C1 . C2 . 1.388(2) yes
C1 . C9 . 1.426(2) yes
C1 . C11 . 1.4989(17) yes
C2 . C3 . 1.4209(19) yes
C2 . N41 . 1.407(2) yes
C3 . C4 . 1.361(3) yes
C3 . H31 . 0.966 no
C4 . C10 . 1.410(3) yes
C4 . H41 . 0.945 no
C5 . C6 . 1.360(3) yes
C5 . C10 . 1.420(2) yes
C5 . H51 . 0.940 no
C6 . C7 . 1.413(2) yes
C6 . H61 . 0.960 no
C7 . C8 . 1.373(2) yes
C7 . H71 . 0.956 no
C8 . C9 . 1.415(2) yes
C8 . H81 . 0.930 no
C9 . C10 . 1.4300(19) yes
C11 . C12 . 1.383(2) yes
C11 . C19 . 1.4291(18) yes
C12 . C13 . 1.4169(18) yes
C12 . N45 . 1.4250(17) yes
C13 . C14 . 1.361(2) yes
C13 . H131 . 0.972 no
C14 . C20 . 1.414(2) yes
C14 . H141 . 0.935 no
C15 . C16 . 1.362(3) yes
C15 . C20 . 1.4155(19) yes
C15 . H151 . 0.952 no
C16 . C17 . 1.404(2) yes
C16 . H161 . 0.958 no
C17 . C18 . 1.368(2) yes
C17 . H171 . 0.956 no
C18 . C19 . 1.419(2) yes
C18 . H181 . 0.953 no
C19 . C20 . 1.4314(18) yes
C21 . C22 . 1.381(2) yes
C21 . C29 . 1.4326(18) yes
C21 . C31 . 1.4919(18) yes
C22 . C23 . 1.413(2) yes
C22 . N43 . 1.4385(18) yes
C23 . C24 . 1.372(2) yes
C23 . H231 . 0.968 no
C24 . C30 . 1.416(2) yes
C24 . H241 . 0.951 no
C25 . C26 . 1.369(2) yes
C25 . C30 . 1.425(2) yes
C25 . H251 . 0.962 no
C26 . C27 . 1.406(2) yes
C26 . H261 . 0.937 no
C27 . C28 . 1.369(2) yes
C27 . H271 . 0.968 no
C28 . C29 . 1.418(2) yes
C28 . H281 . 0.962 no
C29 . C30 . 1.4271(18) yes
C31 . C32 . 1.384(2) yes
C31 . C39 . 1.4300(19) yes
C32 . C33 . 1.4166(19) yes
C32 . N48 . 1.4059(19) yes
C33 . C34 . 1.365(2) yes
C33 . H331 . 0.913 no
C34 . C40 . 1.410(2) yes
C34 . H341 . 0.929 no
C35 . C36 . 1.364(3) yes
C35 . C40 . 1.421(2) yes
C35 . H351 . 0.961 no
C36 . C37 . 1.407(2) yes
C36 . H361 . 0.937 no
C37 . C38 . 1.368(2) yes
C37 . H371 . 0.965 no
C38 . C39 . 1.418(2) yes
C38 . H381 . 0.955 no
C39 . C40 . 1.4261(19) yes
N41 . C42 . 1.369(2) yes
N41 . H411 . 0.865(15) no
C42 . N43 . 1.384(2) yes
C42 . O44 . 1.2161(19) yes
N43 . H431 . 0.876(15) no
N45 . C46 . 1.3758(19) yes
N45 . H451 . 0.856(14) no
C46 . O47 . 1.2136(17) yes
C46 . N48 . 1.3664(19) yes
N48 . H481 . 0.882(14) no

loop_
_geom_hbond_atom_site_label_D
_geom_hbond_site_symmetry_D
_geom_hbond_atom_site_label_H
_geom_hbond_site_symmetry_H
_geom_hbond_atom_site_label_A
_geom_hbond_site_symmetry_A
_geom_hbond_angle_DHA
_geom_hbond_distance_DH
_geom_hbond_distance_HA
_geom_hbond_distance_DA
_geom_hbond_publ_flag
C33 . H331 . O47 . 121 0.91 2.33 2.900(2) yes
C27 . H271 . O44 1_556 125 0.97 2.52 3.180(2) yes
C25 . H251 . O47 1_455 155 0.96 2.36 3.263(2) yes
N41 . H411 . C19 . 131.4(12) 0.865(15) 2.596(15) 3.234(2) yes
